data_1566198
loop_
_publ_author_name
'Mirzaei, Saber'
'Espinoza Castro, Victor M.'
'Hern\'andez S\'anchez, Ra\'ul'

_publ_section_title
;
 Nonspherical anion sequestration by C--H hydrogen bonding
;
_journal_name_full 'Chemical Science'
_journal_paper_doi 10.1039/D1SC07041J
_journal_year 2022
_chemical_formula_moiety 'C68 H48 F16 O8'
_chemical_formula_sum 'C68 H48 F16 O8'
_chemical_formula_weight 1297.06
_space_group_crystal_system orthorhombic
_space_group_IT_number 70
_space_group_name_Hall '-F 2uv 2vw'
_space_group_name_H-M_alt 'F d d d :2'
_atom_sites_solution_hydrogens geom
_atom_sites_solution_primary dual
_audit_creation_date 2021-03-06
_audit_creation_method
;
Olex2 1.2
(compiled 2018.05.29 svn.r3508 for OlexSys, GUI svn.r5506)
;
_audit_update_record
;
2021-08-18 deposited with the CCDC.	2022-01-24 downloaded from the CCDC.
;
_cell_angle_alpha 90
_cell_angle_beta 90
_cell_angle_gamma 90
_cell_formula_units_Z 16
_cell_length_a 28.0557(13)
_cell_length_b 31.8586(13)
_cell_length_c 36.4490(12)
_cell_measurement_reflns_used 5091
_cell_measurement_temperature 220
_cell_measurement_theta_max 57.92
_cell_measurement_theta_min 2.42
_cell_volume 32579(2)
_computing_cell_refinement 'SAINT V8.38A (?, 2016)'
_computing_data_collection 'APEX2 V2014.9-0'
_computing_data_reduction 'SAINT V8.38A (?, 2016)'
_computing_molecular_graphics 'Olex2 (Dolomanov et al., 2009)'
_computing_publication_material 'Olex2 (Dolomanov et al., 2009)'
_computing_structure_refinement 'XL (Sheldrick, 2008)'
_computing_structure_solution 'ShelXT (Sheldrick, 2015)'
_diffrn_ambient_temperature 220
_diffrn_detector 'Bruker APEX2 area detector'
_diffrn_detector_area_resol_mean 7.9
_diffrn_detector_type 'CCD area detector'
_diffrn_measured_fraction_theta_full 0.988
_diffrn_measured_fraction_theta_max 0.988
_diffrn_measurement_device 'three-circle diffractometer'
_diffrn_measurement_device_type 'Bruker APEX-II CCD'
_diffrn_measurement_method '\f and \w scans'
_diffrn_radiation_monochromator 'mirror optics'
_diffrn_radiation_probe x-ray
_diffrn_radiation_type CuK\a
_diffrn_radiation_wavelength 1.54178
_diffrn_reflns_av_R_equivalents 0.0429
_diffrn_reflns_av_unetI/netI 0.0257
_diffrn_reflns_Laue_measured_fraction_full 0.988
_diffrn_reflns_Laue_measured_fraction_max 0.988
_diffrn_reflns_limit_h_max 27
_diffrn_reflns_limit_h_min -29
_diffrn_reflns_limit_k_max 33
_diffrn_reflns_limit_k_min -33
_diffrn_reflns_limit_l_max 38
_diffrn_reflns_limit_l_min -38
_diffrn_reflns_number 25587
_diffrn_reflns_point_group_measured_fraction_full 0.988
_diffrn_reflns_point_group_measured_fraction_max 0.988
_diffrn_reflns_theta_full 55.088
_diffrn_reflns_theta_max 55.088
_diffrn_reflns_theta_min 4.614
_diffrn_source 'microfocus sealed X-ray tube'
_diffrn_source_type 'Incoatec I\ms'
_diffrn_standards_number 0
_exptl_absorpt_coefficient_mu 0.813
_exptl_absorpt_correction_T_max 0.7528
_exptl_absorpt_correction_T_min 0.6395
_exptl_absorpt_correction_type multi-scan
_exptl_absorpt_process_details
'SADABS-2016/2 (Bruker,2016/2) was used for absorption correction. wR2(int) was 0.0391 before and 0.0265 after correction. The Ratio of minimum to maximum transmission is 0.8495. The \l/2 correction factor is Not present.'
_exptl_crystal_colour colourless
_exptl_crystal_colour_primary colourless
_exptl_crystal_density_diffrn 1.058
_exptl_crystal_description block
_exptl_crystal_F_000 10624
_exptl_crystal_size_max 0.07
_exptl_crystal_size_mid 0.06
_exptl_crystal_size_min 0.05
_refine_diff_density_max 0.833
_refine_diff_density_min -0.478
_refine_diff_density_rms 0.141
_refine_ls_extinction_method none
_refine_ls_goodness_of_fit_ref 2.369
_refine_ls_hydrogen_treatment constr
_refine_ls_matrix_type full
_refine_ls_number_parameters 187
_refine_ls_number_reflns 5085
_refine_ls_number_restraints 290
_refine_ls_restrained_S_all 2.395
_refine_ls_R_factor_all 0.3117
_refine_ls_R_factor_gt 0.2524
_refine_ls_shift/su_max 1.751
_refine_ls_shift/su_mean 0.050
_refine_ls_structure_factor_coef Fsqd
_refine_ls_weighting_details 'w=1/[\s^2^(Fo^2^)+(0.2000P)^2^] where P=(Fo^2^+2Fc^2^)/3'
_refine_ls_weighting_scheme calc
_refine_ls_wR_factor_gt 0.5948
_refine_ls_wR_factor_ref 0.6582
_reflns_Friedel_coverage 0.000
_reflns_number_gt 2316
_reflns_number_total 5085
_reflns_threshold_expression 'I > 2\s(I)'
_cod_data_source_file d1sc07041j2.cif
_cod_data_source_block ve51_second_a
_cod_original_sg_symbol_H-M 'F d d d'
_cod_database_code 1566198
_shelx_shelxl_version_number 2018/3
_shelx_space_group_comment
;
The symmetry employed for this shelxl refinement is uniquely defined
by the following loop, which should always be used as a source of
symmetry information in preference to the above space-group names.
They are only intended as comments.
;
_shelx_estimated_absorpt_t_max 0.961
_shelx_estimated_absorpt_t_min 0.945
_olex2_refinement_description
;
1. Fixed Uiso
 At 1.2 times of:
  All C(H) groups, All C(H,H) groups
 At 1.5 times of:
  All C(H,H,H) groups
2. Shared sites
{C15A, C15H}
{C15B, C15G}
3. Restrained distances
 C16A-C17A = C15A-C16A = C15A-C14A = C15B-C16B = C16B-C17B = C14A-C15H = C15H-
 C16H = C16H-C17H = C14B-C15G = C15G-C16G = C16G-C17G
 1.5 with sigma of 0.01
 C2B-F4B = C3B-F3B = C5B-F1B
 1.36 with sigma of 0.01
4. Uiso/Uaniso restraints and constraints
Uanis(C1A) \\sim Ueq, Uanis(C2A) \\sim Ueq, Uanis(C3A) \\sim Ueq, Uanis(C4A)
\\sim Ueq, Uanis(C5A) \\sim Ueq, Uanis(C6A) \\sim Ueq, Uanis(C7A) \\sim Ueq,
Uanis(C8A) \\sim Ueq, Uanis(C9A) \\sim Ueq, Uanis(C10A) \\sim Ueq, Uanis(C11A)
\\sim Ueq, Uanis(C12A) \\sim Ueq, Uanis(C13A) \\sim Ueq, Uanis(C14A) \\sim Ueq,
Uanis(C15A) \\sim Ueq, Uanis(C16A) \\sim Ueq, Uanis(C17A) \\sim Ueq, Uanis(O1A)
\\sim Ueq, Uanis(O2A) \\sim Ueq, Uanis(F1A) \\sim Ueq, Uanis(F2A) \\sim Ueq,
Uanis(F3A) \\sim Ueq, Uanis(F4A) \\sim Ueq: with sigma of 0.03 and sigma for
terminal atoms of 0.06
Uanis(C1B) \\sim Ueq, Uanis(C2B) \\sim Ueq, Uanis(C3B) \\sim Ueq, Uanis(C4B)
\\sim Ueq, Uanis(C5B) \\sim Ueq, Uanis(C6B) \\sim Ueq, Uanis(C7B) \\sim Ueq,
Uanis(C8B) \\sim Ueq, Uanis(C9B) \\sim Ueq, Uanis(C10B) \\sim Ueq, Uanis(C11B)
\\sim Ueq, Uanis(C12B) \\sim Ueq, Uanis(C13B) \\sim Ueq, Uanis(C14B) \\sim Ueq,
Uanis(C15B) \\sim Ueq, Uanis(C16B) \\sim Ueq, Uanis(C17B) \\sim Ueq, Uanis(O1B)
\\sim Ueq, Uanis(O2B) \\sim Ueq, Uanis(F1B) \\sim Ueq, Uanis(F2B) \\sim Ueq,
Uanis(F3B) \\sim Ueq, Uanis(F4B) \\sim Ueq: with sigma of 0.03 and sigma for
terminal atoms of 0.06
Uanis(C15A) = Uanis(C15H) = Uanis(C16A) = Uanis(C16H) = Uanis(C17A) =
Uanis(C17H)
Uanis(C15B) = Uanis(C15G) = Uanis(C16B) = Uanis(C16G) = Uanis(C17B) =
Uanis(C17G)
Uanis(F4A) = Uanis(F3A) = Uanis(F2A) = Uanis(F1A) = Uanis(F1B) = Uanis(F2B) =
Uanis(F3B) = Uanis(F4B)
Uanis(C6A) = Uanis(C5A) = Uanis(C4A) = Uanis(C3A) = Uanis(C2A) = Uanis(C1A)
Uanis(C7B) = Uanis(C8B) = Uanis(C9B) = Uanis(C10B) = Uanis(C11B) = Uanis(C12B)
Uanis(C5B) = Uanis(C4B) = Uanis(C3B) = Uanis(C2B) = Uanis(C1B) = Uanis(C6B)
Uanis(C7A) = Uanis(C8A) = Uanis(C9A) = Uanis(C11A) = Uanis(C10A) = Uanis(C12A)
Uanis(C14A) = Uanis(C13A) = Uanis(C13B) = Uanis(C14B)
Uanis(O2A) = Uanis(O1A) = Uanis(O2B) = Uanis(O1B)
5. Others
 Sof(H14B)=Sof(C15H)=Sof(H15E)=Sof(H15F)=Sof(C16H)=Sof(H16E)=Sof(H16F)=
 Sof(C17H)=Sof(H17G)=Sof(H17H)=Sof(H17I)=1-FVAR(1)
 Sof(H14A)=Sof(C15A)=Sof(H15A)=Sof(H15B)=Sof(C16A)=Sof(H16C)=Sof(H16D)=
 Sof(C17A)=Sof(H17D)=Sof(H17E)=Sof(H17F)=FVAR(1)
 Sof(H14D)=Sof(C15G)=Sof(H15G)=Sof(H15H)=Sof(C16G)=Sof(H16G)=Sof(H16H)=
 Sof(C17G)=Sof(H17J)=Sof(H17K)=Sof(H17L)=1-FVAR(2)
 Sof(H14C)=Sof(C15B)=Sof(H15C)=Sof(H15D)=Sof(C16B)=Sof(H16A)=Sof(H16B)=
 Sof(C17B)=Sof(H17A)=Sof(H17B)=Sof(H17C)=FVAR(2)
6.a Ternary CH refined with riding coordinates:
 C14A(H14A), C14A(H14B), C14B(H14C), C14B(H14D)
6.b Secondary CH2 refined with riding coordinates:
 C13A(H13A,H13B), C13B(H13C,H13D), C15A(H15A,H15B), C15B(H15C,H15D), C16B(H16A,
 H16B), C16A(H16C,H16D), C15H(H15E,H15F), C16H(H16E,H16F), C15G(H15G,H15H),
 C16G(H16G,H16H)
6.c Aromatic/amide H refined with riding coordinates:
 C1A(H1A), C1B(H1B), C10A(H10A), C10B(H10B)
6.d Fitted hexagon refined as free rotating group:
 C6A(C5A,C4A,C3A,C2A,C1A), C6B(C1B,C2B,C3B,C4B,C5B)
6.e Idealised Me refined as rotating group:
 C17B(H17A,H17B,H17C), C17A(H17D,H17E,H17F), C17H(H17G,H17H,H17I), C17G(H17J,
 H17K,H17L)
;
_olex2_submission_special_instructions 'No special instructions were received'

loop_
_space_group_symop_operation_xyz
'x, y, z'
'-x+3/4, -y+3/4, z'
'-x+3/4, y, -z+3/4'
'x, -y+3/4, -z+3/4'
'x, y+1/2, z+1/2'
'-x+3/4, -y+5/4, z+1/2'
'-x+3/4, y+1/2, -z+5/4'
'x, -y+5/4, -z+5/4'
'x+1/2, y, z+1/2'
'-x+5/4, -y+3/4, z+1/2'
'-x+5/4, y, -z+5/4'
'x+1/2, -y+3/4, -z+5/4'
'x+1/2, y+1/2, z'
'-x+5/4, -y+5/4, z'
'-x+5/4, y+1/2, -z+3/4'
'x+1/2, -y+5/4, -z+3/4'
'-x, -y, -z'
'x-3/4, y-3/4, -z'
'x-3/4, -y, z-3/4'
'-x, y-3/4, z-3/4'
'-x, -y+1/2, -z+1/2'
'x-3/4, y-1/4, -z+1/2'
'x-3/4, -y+1/2, z-1/4'
'-x, y-1/4, z-1/4'
'-x+1/2, -y, -z+1/2'
'x-1/4, y-3/4, -z+1/2'
'x-1/4, -y, z-1/4'
'-x+1/2, y-3/4, z-1/4'
'-x+1/2, -y+1/2, -z'
'x-1/4, y-1/4, -z'
'x-1/4, -y+1/2, z-3/4'
'-x+1/2, y-1/4, z-3/4'

loop_
_atom_site_label
_atom_site_type_symbol
_atom_site_fract_x
_atom_site_fract_y
_atom_site_fract_z
_atom_site_U_iso_or_equiv
_atom_site_adp_type
_atom_site_occupancy
_atom_site_site_symmetry_order
_atom_site_calc_flag
_atom_site_refinement_flags_posn
_atom_site_refinement_flags_adp
_atom_site_refinement_flags_occupancy
_atom_site_disorder_assembly
_atom_site_disorder_group
F1A F 0.5556(6) 0.6597(4) 0.5555(4) 0.281(3) Uani 1 1 d . U . . .
F1B F 0.4760(4) 0.8320(4) 0.6514(4) 0.281(3) Uani 1 1 d D U . . .
F2A F 0.6383(6) 0.6736(4) 0.5193(4) 0.281(3) Uani 1 1 d . U . . .
F2B F 0.5575(6) 0.8730(4) 0.6582(4) 0.281(3) Uani 1 1 d . U . . .
F3A F 0.6391(5) 0.6858(4) 0.4453(4) 0.281(3) Uani 1 1 d . U . . .
F3B F 0.6415(4) 0.8330(4) 0.6720(4) 0.281(3) Uani 1 1 d D U . . .
F4A F 0.5523(6) 0.6891(4) 0.4069(4) 0.281(3) Uani 1 1 d . U . . .
F4B F 0.6421(4) 0.7483(4) 0.6793(4) 0.281(3) Uani 1 1 d D U . . .
O1A O 0.4681(3) 0.7320(2) 0.53820(18) 0.1561(19) Uani 1 1 d . U . . .
O1B O 0.4669(3) 0.5243(2) 0.52892(19) 0.1561(19) Uani 1 1 d . U . . .
O2A O 0.4659(3) 0.7681(2) 0.59566(19) 0.1561(19) Uani 1 1 d . U . . .
O2B O 0.4663(3) 0.5893(2) 0.49756(19) 0.1561(19) Uani 1 1 d . U . . .
C6A C 0.5125(4) 0.6672(3) 0.5007(3) 0.201(3) Uani 1 1 d . U . . .
C5A C 0.5560(5) 0.6666(4) 0.5190(2) 0.201(3) Uani 1 1 d G U . . .
C4A C 0.5980(4) 0.6736(3) 0.4997(3) 0.201(3) Uani 1 1 d G U . . .
C3A C 0.5966(4) 0.6812(3) 0.4622(3) 0.201(3) Uani 1 1 d G U . . .
C2A C 0.5531(5) 0.6819(3) 0.4439(2) 0.201(3) Uani 1 1 d G U . . .
C1A C 0.5111(4) 0.6749(3) 0.4632(3) 0.201(3) Uani 1 1 d G U . . .
H1A H 0.481663 0.675355 0.450805 0.242 Uiso 1 1 calc R . . . .
C6B C 0.5150(3) 0.7676(3) 0.6632(2) 0.177(3) Uani 1 1 d . U . . .
C1B C 0.5570(4) 0.7457(2) 0.6697(2) 0.177(3) Uani 1 1 d G U . . .
H1B H 0.556481 0.716307 0.671714 0.213 Uiso 1 1 calc R . . . .
C2B C 0.5999(3) 0.7673(3) 0.6730(2) 0.177(3) Uani 1 1 d DG U . . .
C3B C 0.6007(3) 0.8108(3) 0.6700(2) 0.177(3) Uani 1 1 d DG U . . .
C4B C 0.5587(4) 0.8327(2) 0.6636(2) 0.177(3) Uani 1 1 d G U . . .
C5B C 0.5159(3) 0.8111(3) 0.6602(2) 0.177(3) Uani 1 1 d DG U . . .
C7A C 0.4675(5) 0.6590(4) 0.5202(3) 0.153(2) Uani 1 1 d . U . . .
C7B C 0.4690(5) 0.7452(4) 0.6582(3) 0.153(2) Uani 1 1 d . U . . .
C8A C 0.4449(5) 0.6213(4) 0.5185(3) 0.153(2) Uani 1 1 d . U . . .
C8B C 0.4462(5) 0.7451(4) 0.6226(3) 0.153(2) Uani 1 1 d . U . . .
C9A C 0.4037(5) 0.6162(4) 0.5365(3) 0.153(2) Uani 1 1 d . U . . .
C9B C 0.4025(5) 0.7240(4) 0.6186(3) 0.153(2) Uani 1 1 d . U . . .
C10A C 0.3822(5) 0.6465(4) 0.5569(3) 0.153(2) Uani 1 1 d . U . . .
H10A H 0.354822 0.640433 0.570728 0.183 Uiso 1 1 calc R . . . .
C10B C 0.3805(5) 0.7027(4) 0.6456(3) 0.153(2) Uani 1 1 d . U . . .
H10B H 0.351844 0.688064 0.641628 0.183 Uiso 1 1 calc R . . . .
C11A C 0.4021(5) 0.6878(4) 0.5568(3) 0.153(2) Uani 1 1 d . U . . .
C11B C 0.4042(5) 0.7036(4) 0.6818(3) 0.153(2) Uani 1 1 d . U . . .
C12A C 0.4449(5) 0.6937(4) 0.5402(3) 0.153(2) Uani 1 1 d . U . . .
C12B C 0.4455(6) 0.7227(4) 0.6864(3) 0.153(2) Uani 1 1 d . U . . .
C13A C 0.4929(6) 0.7419(5) 0.5707(3) 0.174(3) Uani 1 1 d . U . . .
H13A H 0.522641 0.756287 0.564288 0.209 Uiso 1 1 calc R . . . .
H13B H 0.501419 0.715709 0.583300 0.209 Uiso 1 1 calc R . . . .
C13B C 0.4898(6) 0.5587(5) 0.5177(4) 0.174(3) Uani 1 1 d . U . . .
H13C H 0.517106 0.549428 0.503100 0.209 Uiso 1 1 calc R . . . .
H13D H 0.502681 0.572412 0.539669 0.209 Uiso 1 1 calc R . . . .
C14A C 0.3804(6) 0.7267(5) 0.5771(3) 0.174(3) Uani 1 1 d D U . . .
H14A H 0.389544 0.753199 0.564821 0.209 Uiso 0.533(18) 1 calc R . P A 1
H14B H 0.389544 0.753199 0.564821 0.209 Uiso 0.467(18) 1 calc R . P A 2
C14B C 0.3787(6) 0.5716(4) 0.5361(4) 0.174(3) Uani 1 1 d D U . . .
H14C H 0.388721 0.557893 0.512940 0.209 Uiso 0.62(2) 1 calc R . P B 1
H14D H 0.388721 0.557893 0.512940 0.209 Uiso 0.38(2) 1 calc R . P B 2
C15A C 0.3271(6) 0.7227(7) 0.5799(6) 0.239(6) Uani 0.533(18) 1 d D U P A 1
H15A H 0.318268 0.695228 0.589990 0.287 Uiso 0.533(18) 1 calc R . P A 1
H15B H 0.313994 0.744686 0.595716 0.287 Uiso 0.533(18) 1 calc R . P A 1
C15B C 0.3255(6) 0.5712(7) 0.5359(6) 0.229(6) Uani 0.62(2) 1 d D U P B 1
H15C H 0.313956 0.589409 0.555708 0.275 Uiso 0.62(2) 1 calc R . P B 1
H15D H 0.314470 0.542614 0.541164 0.275 Uiso 0.62(2) 1 calc R . P B 1
C16B C 0.3038(10) 0.5855(11) 0.5004(7) 0.229(6) Uani 0.62(2) 1 d D U P B 1
H16A H 0.315627 0.613941 0.495797 0.275 Uiso 0.62(2) 1 calc R . P B 1
H16B H 0.317073 0.567569 0.481047 0.275 Uiso 0.62(2) 1 calc R . P B 1
C17B C 0.2508(9) 0.5865(12) 0.4948(9) 0.229(6) Uani 0.62(2) 1 d D U P B 1
H17A H 0.235394 0.594591 0.517579 0.344 Uiso 0.62(2) 1 calc GR . P B 1
H17B H 0.239808 0.558879 0.487534 0.344 Uiso 0.62(2) 1 calc GR . P B 1
H17C H 0.243068 0.606680 0.475841 0.344 Uiso 0.62(2) 1 calc GR . P B 1
C16A C 0.3093(11) 0.7273(15) 0.5414(7) 0.239(6) Uani 0.533(18) 1 d D U P A 1
H16C H 0.317178 0.702534 0.526677 0.287 Uiso 0.533(18) 1 calc R . P A 1
H16D H 0.322831 0.752258 0.529696 0.287 Uiso 0.533(18) 1 calc R . P A 1
C17A C 0.2564(11) 0.7316(15) 0.5461(12) 0.239(6) Uani 0.533(18) 1 d D U P A 1
H17D H 0.240368 0.719881 0.524797 0.359 Uiso 0.533(18) 1 calc GR . P A 1
H17E H 0.248164 0.761037 0.548431 0.359 Uiso 0.533(18) 1 calc GR . P A 1
H17F H 0.246384 0.716621 0.567914 0.359 Uiso 0.533(18) 1 calc GR . P A 1
C15H C 0.3271(6) 0.7227(7) 0.5799(6) 0.239(6) Uani 0.467(18) 1 d D . P A 2
H15E H 0.313959 0.710359 0.557453 0.287 Uiso 0.467(18) 1 calc R . P A 2
H15F H 0.318424 0.704783 0.600742 0.287 Uiso 0.467(18) 1 calc R . P A 2
C16H C 0.3086(14) 0.7664(8) 0.5853(12) 0.239(6) Uani 0.467(18) 1 d D . P A 2
H16E H 0.323499 0.781630 0.605719 0.287 Uiso 0.467(18) 1 calc R . P A 2
H16F H 0.307829 0.783442 0.562970 0.287 Uiso 0.467(18) 1 calc R . P A 2
C17H C 0.2622(15) 0.7459(14) 0.5948(13) 0.239(6) Uani 0.467(18) 1 d D . P A 2
H17G H 0.236668 0.759134 0.581012 0.359 Uiso 0.467(18) 1 calc GR . P A 2
H17H H 0.256089 0.748974 0.620840 0.359 Uiso 0.467(18) 1 calc GR . P A 2
H17I H 0.263626 0.716317 0.588588 0.359 Uiso 0.467(18) 1 calc GR . P A 2
C15G C 0.3255(6) 0.5712(7) 0.5359(6) 0.229(6) Uani 0.38(2) 1 d D . P B 2
H15G H 0.314856 0.589624 0.516018 0.275 Uiso 0.38(2) 1 calc R . P B 2
H15H H 0.314733 0.583963 0.558959 0.275 Uiso 0.38(2) 1 calc R . P B 2
C16G C 0.2998(14) 0.5303(10) 0.5318(15) 0.229(6) Uani 0.38(2) 1 d D . P B 2
H16G H 0.295531 0.515291 0.555020 0.275 Uiso 0.38(2) 1 calc R . P B 2
H16H H 0.314145 0.511810 0.513296 0.275 Uiso 0.38(2) 1 calc R . P B 2
C17G C 0.2555(17) 0.5518(18) 0.5187(15) 0.229(6) Uani 0.38(2) 1 d D . P B 2
H17J H 0.258476 0.558023 0.492741 0.344 Uiso 0.38(2) 1 calc GR . P B 2
H17K H 0.251063 0.577657 0.532257 0.344 Uiso 0.38(2) 1 calc GR . P B 2
H17L H 0.228291 0.533528 0.522581 0.344 Uiso 0.38(2) 1 calc GR . P B 2

loop_
_atom_site_aniso_label
_atom_site_aniso_U_11
_atom_site_aniso_U_22
_atom_site_aniso_U_33
_atom_site_aniso_U_23
_atom_site_aniso_U_13
_atom_site_aniso_U_12
F1A 0.374(6) 0.224(4) 0.243(4) -0.024(3) 0.073(4) -0.037(3)
F1B 0.374(6) 0.224(4) 0.243(4) -0.024(3) 0.073(4) -0.037(3)
F2A 0.374(6) 0.224(4) 0.243(4) -0.024(3) 0.073(4) -0.037(3)
F2B 0.374(6) 0.224(4) 0.243(4) -0.024(3) 0.073(4) -0.037(3)
F3A 0.374(6) 0.224(4) 0.243(4) -0.024(3) 0.073(4) -0.037(3)
F3B 0.374(6) 0.224(4) 0.243(4) -0.024(3) 0.073(4) -0.037(3)
F4A 0.374(6) 0.224(4) 0.243(4) -0.024(3) 0.073(4) -0.037(3)
F4B 0.374(6) 0.224(4) 0.243(4) -0.024(3) 0.073(4) -0.037(3)
O1A 0.246(4) 0.120(3) 0.103(2) -0.022(2) 0.002(2) 0.015(3)
O1B 0.246(4) 0.120(3) 0.103(2) -0.022(2) 0.002(2) 0.015(3)
O2A 0.246(4) 0.120(3) 0.103(2) -0.022(2) 0.002(2) 0.015(3)
O2B 0.246(4) 0.120(3) 0.103(2) -0.022(2) 0.002(2) 0.015(3)
C6A 0.269(7) 0.152(4) 0.183(5) -0.015(5) 0.059(5) -0.016(5)
C5A 0.269(7) 0.152(4) 0.183(5) -0.015(5) 0.059(5) -0.016(5)
C4A 0.269(7) 0.152(4) 0.183(5) -0.015(5) 0.059(5) -0.016(5)
C3A 0.269(7) 0.152(4) 0.183(5) -0.015(5) 0.059(5) -0.016(5)
C2A 0.269(7) 0.152(4) 0.183(5) -0.015(5) 0.059(5) -0.016(5)
C1A 0.269(7) 0.152(4) 0.183(5) -0.015(5) 0.059(5) -0.016(5)
C6B 0.244(7) 0.165(5) 0.123(3) -0.015(4) 0.019(4) 0.001(4)
C1B 0.244(7) 0.165(5) 0.123(3) -0.015(4) 0.019(4) 0.001(4)
C2B 0.244(7) 0.165(5) 0.123(3) -0.015(4) 0.019(4) 0.001(4)
C3B 0.244(7) 0.165(5) 0.123(3) -0.015(4) 0.019(4) 0.001(4)
C4B 0.244(7) 0.165(5) 0.123(3) -0.015(4) 0.019(4) 0.001(4)
C5B 0.244(7) 0.165(5) 0.123(3) -0.015(4) 0.019(4) 0.001(4)
C7A 0.212(6) 0.136(3) 0.110(3) -0.023(3) -0.008(3) 0.009(4)
C7B 0.222(6) 0.132(4) 0.104(3) -0.026(3) -0.002(3) 0.025(4)
C8A 0.212(6) 0.136(3) 0.110(3) -0.023(3) -0.008(3) 0.009(4)
C8B 0.222(6) 0.132(4) 0.104(3) -0.026(3) -0.002(3) 0.025(4)
C9A 0.212(6) 0.136(3) 0.110(3) -0.023(3) -0.008(3) 0.009(4)
C9B 0.222(6) 0.132(4) 0.104(3) -0.026(3) -0.002(3) 0.025(4)
C10A 0.212(6) 0.136(3) 0.110(3) -0.023(3) -0.008(3) 0.009(4)
C10B 0.222(6) 0.132(4) 0.104(3) -0.026(3) -0.002(3) 0.025(4)
C11A 0.212(6) 0.136(3) 0.110(3) -0.023(3) -0.008(3) 0.009(4)
C11B 0.222(6) 0.132(4) 0.104(3) -0.026(3) -0.002(3) 0.025(4)
C12A 0.212(6) 0.136(3) 0.110(3) -0.023(3) -0.008(3) 0.009(4)
C12B 0.222(6) 0.132(4) 0.104(3) -0.026(3) -0.002(3) 0.025(4)
C13A 0.251(7) 0.157(5) 0.114(4) -0.044(4) 0.003(4) 0.019(5)
C13B 0.251(7) 0.157(5) 0.114(4) -0.044(4) 0.003(4) 0.019(5)
C14A 0.251(7) 0.157(5) 0.114(4) -0.044(4) 0.003(4) 0.019(5)
C14B 0.251(7) 0.157(5) 0.114(4) -0.044(4) 0.003(4) 0.019(5)
C15A 0.259(12) 0.248(12) 0.212(10) -0.059(10) -0.023(10) 0.044(10)
C15B 0.260(12) 0.221(11) 0.206(11) -0.046(9) 0.001(10) 0.016(10)
C16B 0.260(12) 0.221(11) 0.206(11) -0.046(9) 0.001(10) 0.016(10)
C17B 0.260(12) 0.221(11) 0.206(11) -0.046(9) 0.001(10) 0.016(10)
C16A 0.259(12) 0.248(12) 0.212(10) -0.059(10) -0.023(10) 0.044(10)
C17A 0.259(12) 0.248(12) 0.212(10) -0.059(10) -0.023(10) 0.044(10)
C15H 0.259(12) 0.248(12) 0.212(10) -0.059(10) -0.023(10) 0.044(10)
C16H 0.259(12) 0.248(12) 0.212(10) -0.059(10) -0.023(10) 0.044(10)
C17H 0.259(12) 0.248(12) 0.212(10) -0.059(10) -0.023(10) 0.044(10)
C15G 0.260(12) 0.221(11) 0.206(11) -0.046(9) 0.001(10) 0.016(10)
C16G 0.260(12) 0.221(11) 0.206(11) -0.046(9) 0.001(10) 0.016(10)
C17G 0.260(12) 0.221(11) 0.206(11) -0.046(9) 0.001(10) 0.016(10)

loop_
_atom_type_symbol
_atom_type_description
_atom_type_scat_dispersion_real
_atom_type_scat_dispersion_imag
_atom_type_scat_source
C C 0.0181 0.0091 'International Tables Vol C Tables 4.2.6.8 and 6.1.1.4'
H H 0.0000 0.0000 'International Tables Vol C Tables 4.2.6.8 and 6.1.1.4'
F F 0.0727 0.0534 'International Tables Vol C Tables 4.2.6.8 and 6.1.1.4'
O O 0.0492 0.0322 'International Tables Vol C Tables 4.2.6.8 and 6.1.1.4'

loop_
_geom_angle_atom_site_label_1
_geom_angle_atom_site_label_2
_geom_angle_atom_site_label_3
_geom_angle
_geom_angle_site_symmetry_1
_geom_angle_site_symmetry_3
_geom_angle_publ_flag
C12A O1A C13A 112.6(10) . . ?
C13B O1B C12B 115.2(9) . 8 ?
C8B O2A C13A 110.9(9) . . ?
C13B O2B C8A 115.0(8) . . ?
C5A C6A C1A 120.0 . . ?
C5A C6A C7A 121.2(10) . . ?
C1A C6A C7A 118.8(10) . . ?
F1A C5A C6A 117.9(12) . . ?
F1A C5A C4A 122.0(12) . . ?
C6A C5A C4A 120.0 . . ?
F2A C4A C5A 116.5(11) . . ?
F2A C4A C3A 123.4(11) . . ?
C3A C4A C5A 120.0 . . ?
F3A C3A C4A 116.2(12) . . ?
F3A C3A C2A 123.7(12) . . ?
C4A C3A C2A 120.0 . . ?
F4A C2A C3A 119.3(11) . . ?
F4A C2A C1A 120.7(11) . . ?
C1A C2A C3A 120.0 . . ?
C2A C1A C6A 120.0 . . ?
C1B C6B C5B 120.0 . . ?
C1B C6B C7B 121.1(9) . . ?
C5B C6B C7B 118.9(9) . . ?
C6B C1B C2B 120.0 . . ?
F4B C2B C1B 123.6(11) . . ?
F4B C2B C3B 116.4(11) . . ?
C3B C2B C1B 120.0 . . ?
F3B C3B C2B 122.3(11) . . ?
F3B C3B C4B 117.7(11) . . ?
C2B C3B C4B 120.0 . . ?
F2B C4B C3B 122.9(11) . . ?
F2B C4B C5B 116.9(11) . . ?
C5B C4B C3B 120.0 . . ?
F1B C5B C6B 120.0(11) . . ?
F1B C5B C4B 119.8(11) . . ?
C4B C5B C6B 120.0 . . ?
C8A C7A C6A 122.4(11) . . ?
C8A C7A C12A 119.2(13) . . ?
C12A C7A C6A 118.4(11) . . ?
C8B C7B C6B 119.7(11) . . ?
C12B C7B C6B 124.0(11) . . ?
C12B C7B C8B 116.3(13) . . ?
C7A C8A O2B 117.8(12) . . ?
C9A C8A O2B 123.0(12) . . ?
C9A C8A C7A 119.2(12) . . ?
O2A C8B C7B 118.1(13) . . ?
O2A C8B C9B 123.0(11) . . ?
C9B C8B C7B 118.6(13) . . ?
C8A C9A C10A 124.4(13) . . ?
C8A C9A C14B 119.1(12) . . ?
C10A C9A C14B 116.4(12) . . ?
C8B C9B C14A 113.6(12) . . ?
C10B C9B C8B 124.5(12) . . ?
C10B C9B C14A 121.9(13) . . ?
C9A C10A C11A 118.7(13) . . ?
C9B C10B C11B 115.9(13) . . ?
C10A C11A C14A 125.2(13) . . ?
C12A C11A C10A 118.2(12) . . ?
C12A C11A C14A 116.5(12) . . ?
C10B C11B C14B 116.5(12) . 8 ?
C12B C11B C10B 121.2(13) . . ?
C12B C11B C14B 122.2(11) . 8 ?
O1A C12A C7A 115.8(12) . . ?
C11A C12A O1A 124.1(12) . . ?
C11A C12A C7A 119.9(13) . . ?
O1B C12B C7B 114.8(13) 8 . ?
C11B C12B O1B 121.5(12) . 8 ?
C11B C12B C7B 123.3(12) . . ?
O1A C13A O2A 113.3(11) . . ?
O1B C13B O2B 120.7(13) . . ?
C11A C14A C9B 104.4(11) . . ?
C15A C14A C9B 107.9(12) . . ?
C15A C14A C11A 110.7(13) . . ?
C15H C14A C9B 107.9(12) . . ?
C15H C14A C11A 110.7(13) . . ?
C9A C14B C11B 104.3(10) . 8 ?
C15B C14B C9A 116.7(13) . . ?
C15B C14B C11B 116.6(13) . 8 ?
C15G C14B C9A 116.7(13) . . ?
C16A C15A C14A 105.0(19) . . ?
C14B C15B C16B 113.9(17) . . ?
C17B C16B C15B 122(2) . . ?
C15A C16A C17A 104(2) . . ?
C16H C15H C14A 106(2) . . ?
C17H C16H C15H 86(2) . . ?
C14B C15G C16G 119(2) . . ?
C15G C16G C17G 92(3) . . ?

loop_
_geom_bond_atom_site_label_1
_geom_bond_atom_site_label_2
_geom_bond_distance
_geom_bond_site_symmetry_2
_geom_bond_publ_flag
F1A C5A 1.351(16) . ?
F1B C5B 1.341(9) . ?
F2A C4A 1.336(19) . ?
F2B C4B 1.300(15) . ?
F3A C3A 1.350(15) . ?
F3B C3B 1.348(8) . ?
F4A C2A 1.369(16) . ?
F4B C2B 1.349(9) . ?
O1A C12A 1.384(15) . ?
O1A C13A 1.411(14) . ?
O1B C12B 1.402(14) 8 ?
O1B C13B 1.333(16) . ?
O2A C8B 1.344(15) . ?
O2A C13A 1.451(14) . ?
O2B C8A 1.408(14) . ?
O2B C13B 1.388(16) . ?
C6A C5A 1.3900 . ?
C6A C1A 1.3900 . ?
C6A C7A 1.474(15) . ?
C5A C4A 1.3900 . ?
C4A C3A 1.3900 . ?
C3A C2A 1.3900 . ?
C2A C1A 1.3900 . ?
C6B C1B 1.3900 . ?
C6B C5B 1.3900 . ?
C6B C7B 1.487(16) . ?
C1B C2B 1.3900 . ?
C2B C3B 1.3900 . ?
C3B C4B 1.3900 . ?
C4B C5B 1.3900 . ?
C7A C8A 1.358(17) . ?
C7A C12A 1.469(17) . ?
C7B C8B 1.449(17) . ?
C7B C12B 1.416(18) . ?
C8A C9A 1.338(17) . ?
C8B C9B 1.406(18) . ?
C9A C10A 1.360(17) . ?
C9A C14B 1.586(19) . ?
C9B C10B 1.344(18) . ?
C9B C14A 1.640(18) . ?
C10A C11A 1.429(18) . ?
C10B C11B 1.478(17) . ?
C11A C12A 1.359(17) . ?
C11A C14A 1.563(18) . ?
C11B C12B 1.321(17) . ?
C11B C14B 1.59(2) 8 ?
C14A C15A 1.503(7) . ?
C14A C15H 1.503(7) . ?
C14B C15B 1.494(9) . ?
C14B C15G 1.494(9) . ?
C15A C16A 1.497(10) . ?
C15B C16B 1.501(10) . ?
C16B C17B 1.501(10) . ?
C16A C17A 1.500(10) . ?
C15H C16H 1.501(10) . ?
C16H C17H 1.498(10) . ?
C15G C16G 1.497(10) . ?
C16G C17G 1.498(10) . ?

loop_
_smtbx_masks_void_nr
_smtbx_masks_void_average_x
_smtbx_masks_void_average_y
_smtbx_masks_void_average_z
_smtbx_masks_void_volume
_smtbx_masks_void_count_electrons
_smtbx_masks_void_content
1 -0.516 -0.883 -0.052 9555.4 2030.5 ?
2 0.125 0.125 0.625 183.0 29.9 ?
3 -0.125 0.375 0.875 183.0 29.9 ?
4 0.125 0.625 0.125 183.0 29.9 ?
5 -0.125 0.875 0.375 183.0 29.9 ?
6 0.375 0.375 0.375 183.0 29.9 ?
7 0.375 0.875 0.875 183.0 29.9 ?
8 0.625 0.125 0.125 183.0 29.9 ?
9 0.625 0.625 0.625 183.0 29.9 ?
